data_1520288
loop_
_publ_author_name
'Fogg, Andrew'
'Nicholls, Jennifer'
'Tizzard, Graham J.'
'Hursthouse, Michael B.'
'Lamond, Steven J.'

_publ_section_title
;
 C4 H11 Nd2 O14 P2
;
_journal_name_full 'Crystal Structure Report Archive'
_journal_page_first 1230
_journal_year 2009
_chemical_formula_moiety 'C4 H9 Nd2 O13 P2, H2 O'
_chemical_formula_sum 'C4 H11 Nd2 O14 P2'
_chemical_formula_weight 633.55
_space_group_IT_number 2
_symmetry_cell_setting triclinic
_symmetry_space_group_name_Hall '-P 1'
_symmetry_space_group_name_H-M 'P -1'
_atom_sites_solution_hydrogens geom
_atom_sites_solution_primary direct
_atom_sites_solution_secondary difmap
_cell_angle_alpha 107.751(2)
_cell_angle_beta 110.1650(10)
_cell_angle_gamma 91.715(2)
_cell_formula_units_Z 2
_cell_length_a 8.9198(3)
_cell_length_b 8.9196(2)
_cell_length_c 9.7074(3)
_cell_measurement_reflns_used 10388
_cell_measurement_temperature 120(2)
_cell_measurement_theta_max 27.48
_cell_measurement_theta_min 10.91
_cell_volume 682.55(4)
_computing_cell_refinement 'DENZO and COLLECT'
_computing_data_collection
;
'DENZO (Otwinowski and Minor, 1997) & COLLECT (Hooft, 1998) '
;
_computing_data_reduction 'DENZO and COLLECT'
_computing_molecular_graphics 'PLATON (Watkin, Pearce 1995)'
_computing_publication_material SHELXL-97
_computing_structure_refinement 'SHELXL-97 (Sheldrick, 2008)'
_computing_structure_solution 'SHELXS-97 (Sheldrick, 2008)'
_diffrn_ambient_temperature 120(2)
_diffrn_measured_fraction_theta_full 0.993
_diffrn_measured_fraction_theta_max 0.993
_diffrn_measurement_device_type 'Enraf Nonius KappaCCD area detector'
_diffrn_measurement_method '\w and \f scans to fill Ewald sphere'
_diffrn_radiation_monochromator graphite
_diffrn_radiation_source 'Enraf Nonius FR591 rotating anode'
_diffrn_radiation_type MoK\a
_diffrn_radiation_wavelength 0.71073
_diffrn_reflns_av_R_equivalents 0.0332
_diffrn_reflns_av_sigmaI/netI 0.0336
_diffrn_reflns_limit_h_max 11
_diffrn_reflns_limit_h_min -11
_diffrn_reflns_limit_k_max 10
_diffrn_reflns_limit_k_min -11
_diffrn_reflns_limit_l_max 12
_diffrn_reflns_limit_l_min -12
_diffrn_reflns_number 11744
_diffrn_reflns_theta_full 27.48
_diffrn_reflns_theta_max 27.48
_diffrn_reflns_theta_min 3.18
_exptl_absorpt_coefficient_mu 7.832
_exptl_absorpt_correction_T_max 0.9258
_exptl_absorpt_correction_T_min 0.6508
_exptl_absorpt_correction_type multi-scan
_exptl_absorpt_process_details 'SADABS 2007/2 (Sheldrick, G.M., 2007)'
_exptl_crystal_colour colourless
_exptl_crystal_density_diffrn 3.088
_exptl_crystal_density_method 'not measured'
_exptl_crystal_description plate
_exptl_crystal_F_000 594
_exptl_crystal_size_max 0.06
_exptl_crystal_size_mid 0.05
_exptl_crystal_size_min 0.01
_refine_diff_density_max 0.643
_refine_diff_density_min -0.659
_refine_diff_density_rms 0.164
_refine_ls_extinction_method none
_refine_ls_goodness_of_fit_ref 1.089
_refine_ls_hydrogen_treatment mixed
_refine_ls_matrix_type full
_refine_ls_number_parameters 227
_refine_ls_number_reflns 3118
_refine_ls_number_restraints 0
_refine_ls_restrained_S_all 1.089
_refine_ls_R_factor_all 0.0237
_refine_ls_R_factor_gt 0.0214
_refine_ls_shift/su_max 0.003
_refine_ls_shift/su_mean 0.000
_refine_ls_structure_factor_coef Fsqd
_refine_ls_weighting_details 'calc w=1/[\s^2^(Fo^2^)+(0.0000P)^2^+2.6088P] where P=(Fo^2^+2Fc^2^)/3'
_refine_ls_weighting_scheme calc
_refine_ls_wR_factor_gt 0.0470
_refine_ls_wR_factor_ref 0.0486
_reflns_number_gt 2916
_reflns_number_total 3118
_reflns_threshold_expression >2\s(I)
_cod_data_source_file eCrystal-1230.cif
_cod_data_source_block 2009src1289
_cod_depositor_comments
;
Citation :
Fogg, Andrew and Nicholls, Jennifer and Tizzard, Graham J. and 
Hursthouse, Michael B. and Lamond, Steven J. (2009) 
University of Southampton, Crystal Structure Report Archive. 
(doi:10.5258/ecrystals/1230)

More at:
http://ecrystals.chem.soton.ac.uk/1230/
;
_cod_original_cell_volume 682.55(3)
_cod_original_sg_symbol_H-M P-1
_cod_database_code 1520288

loop_
_symmetry_equiv_pos_as_xyz
'x, y, z'
'-x, -y, -z'

loop_
_atom_site_label
_atom_site_type_symbol
_atom_site_fract_x
_atom_site_fract_y
_atom_site_fract_z
_atom_site_U_iso_or_equiv
_atom_site_adp_type
_atom_site_occupancy
_atom_site_symmetry_multiplicity
_atom_site_calc_flag
_atom_site_refinement_flags
_atom_site_disorder_assembly
_atom_site_disorder_group
Nd1 Nd 0.86929(2) 0.36459(2) 0.57787(2) 0.00525(6) Uani 1 1 d . . .
Nd2 Nd 1.06825(2) 0.21039(2) 0.97606(2) 0.00578(6) Uani 1 1 d . . .
P1 P 1.20384(11) 0.52973(11) 0.95887(10) 0.00587(18) Uani 1 1 d . . .
P2 P 1.07619(11) 0.19212(10) 1.31039(10) 0.00592(18) Uani 1 1 d . . .
C4 C 1.2358(4) -0.0373(4) 1.4228(4) 0.0074(7) Uani 1 1 d . . .
O1 O 1.0425(3) 0.4246(3) 0.8471(3) 0.0081(5) Uani 1 1 d . . .
O3 O 1.2751(3) 0.4508(3) 1.0812(3) 0.0074(5) Uani 1 1 d . . .
O6 O 1.0143(3) 0.0711(3) 1.1435(3) 0.0070(5) Uani 1 1 d . . .
O7 O 1.1231(3) 0.3508(3) 1.2953(3) 0.0086(5) Uani 1 1 d . . .
O2 O 1.1852(3) 0.7026(3) 1.0232(3) 0.0093(5) Uani 1 1 d . . .
O4 O 1.1368(3) 0.4901(3) 0.6120(3) 0.0084(5) Uani 1 1 d . . .
O8 O 0.9552(3) 0.1891(3) 1.3890(3) 0.0088(5) Uani 1 1 d . . .
O1W O 1.2106(4) 0.1269(3) 0.7898(3) 0.0123(6) Uani 1 1 d . . .
O2W O 1.3423(4) 0.1582(4) 1.1192(3) 0.0141(6) Uani 1 1 d . . .
C3 C 1.2571(4) 0.1315(4) 1.4232(4) 0.0087(7) Uani 1 1 d . . .
H3A H 1.3423 0.1434 1.3820 0.010 Uiso 1 1 calc R . .
H3B H 1.2955 0.2046 1.5324 0.010 Uiso 1 1 calc R . .
C1 C 1.3413(4) 0.5209(4) 0.8577(4) 0.0088(7) Uani 1 1 d . . .
H1A H 1.4414 0.5961 0.9288 0.011 Uiso 1 1 calc R . .
H1B H 1.3707 0.4124 0.8326 0.011 Uiso 1 1 calc R . .
C2 C 1.2766(4) 0.5596(4) 0.7107(4) 0.0057(7) Uani 1 1 d . . .
O5 O 1.3595(3) 0.6529(3) 0.6813(3) 0.0110(5) Uani 1 1 d . . .
O9 O 1.1240(3) -0.1410(3) 1.3087(3) 0.0110(5) Uani 1 1 d . . .
O10 O 1.3254(3) -0.0776(3) 1.5322(3) 0.0145(6) Uani 1 1 d . . .
O3W O 1.5287(4) 0.1016(4) 0.8251(4) 0.0168(6) Uani 1 1 d . . .
O4W O 0.6072(3) 0.4004(3) 0.6163(4) 0.0158(6) Uani 1 1 d . . .
H3W H 1.424(7) 0.229(6) 1.166(6) 0.026(14) Uiso 1 1 d . . .
H1W H 1.309(8) 0.126(7) 0.826(7) 0.040(17) Uiso 1 1 d . . .
H4W H 1.371(6) 0.083(7) 1.107(6) 0.023(15) Uiso 1 1 d . . .
H2W H 1.174(6) 0.042(7) 0.729(6) 0.027(15) Uiso 1 1 d . . .
H5W H 1.490(7) 0.081(7) 0.733(8) 0.044(18) Uiso 1 1 d . . .
H6W H 1.621(7) 0.163(7) 0.854(7) 0.039(16) Uiso 1 1 d . . .
H7W H 0.626(6) 0.436(5) 0.697(6) 0.014(13) Uiso 1 1 d . . .

loop_
_atom_site_aniso_label
_atom_site_aniso_U_11
_atom_site_aniso_U_22
_atom_site_aniso_U_33
_atom_site_aniso_U_23
_atom_site_aniso_U_13
_atom_site_aniso_U_12
Nd1 0.00619(10) 0.00492(10) 0.00464(10) 0.00179(7) 0.00187(8) 0.00072(7)
Nd2 0.00656(10) 0.00510(10) 0.00591(10) 0.00228(8) 0.00224(8) 0.00053(7)
P1 0.0059(4) 0.0060(4) 0.0061(4) 0.0027(3) 0.0022(3) 0.0006(3)
P2 0.0081(4) 0.0046(4) 0.0055(4) 0.0018(3) 0.0029(3) 0.0009(3)
C4 0.0083(17) 0.0078(17) 0.0069(16) 0.0011(13) 0.0050(14) 0.0015(13)
O1 0.0069(12) 0.0089(12) 0.0082(12) 0.0038(10) 0.0019(10) -0.0003(10)
O3 0.0076(12) 0.0096(12) 0.0061(12) 0.0044(10) 0.0021(10) 0.0009(10)
O6 0.0093(12) 0.0066(12) 0.0055(12) 0.0020(9) 0.0036(10) 0.0007(10)
O7 0.0108(13) 0.0061(12) 0.0107(12) 0.0034(10) 0.0056(10) 0.0028(10)
O2 0.0094(13) 0.0086(12) 0.0096(12) 0.0034(10) 0.0029(10) 0.0009(10)
O4 0.0062(12) 0.0104(13) 0.0080(12) 0.0036(10) 0.0016(10) 0.0001(10)
O8 0.0130(13) 0.0068(12) 0.0082(12) 0.0011(10) 0.0071(10) 0.0012(10)
O1W 0.0110(15) 0.0110(14) 0.0133(14) 0.0003(12) 0.0063(12) -0.0002(11)
O2W 0.0115(14) 0.0105(15) 0.0179(15) 0.0050(12) 0.0027(12) 0.0012(12)
C3 0.0114(18) 0.0074(17) 0.0086(17) 0.0047(14) 0.0035(14) 0.0017(14)
C1 0.0081(17) 0.0129(18) 0.0080(17) 0.0061(14) 0.0039(14) 0.0030(14)
C2 0.0059(16) 0.0061(16) 0.0047(16) 0.0000(13) 0.0029(13) 0.0035(13)
O5 0.0082(13) 0.0116(13) 0.0142(13) 0.0069(11) 0.0032(11) -0.0016(10)
O9 0.0140(14) 0.0073(13) 0.0089(13) 0.0037(10) 0.0001(11) 0.0010(10)
O10 0.0166(14) 0.0121(13) 0.0106(13) 0.0062(11) -0.0019(11) -0.0004(11)
O3W 0.0113(15) 0.0177(15) 0.0165(16) 0.0019(12) 0.0031(12) -0.0012(12)
O4W 0.0137(15) 0.0180(15) 0.0109(15) -0.0031(12) 0.0062(12) -0.0009(11)

loop_
_atom_type_symbol
_atom_type_description
_atom_type_scat_dispersion_real
_atom_type_scat_dispersion_imag
_atom_type_scat_source
C C 0.0033 0.0016 'International Tables Vol C Tables 4.2.6.8 and 6.1.1.4'
H H 0.0000 0.0000 'International Tables Vol C Tables 4.2.6.8 and 6.1.1.4'
O O 0.0106 0.0060 'International Tables Vol C Tables 4.2.6.8 and 6.1.1.4'
P P 0.1023 0.0942 'International Tables Vol C Tables 4.2.6.8 and 6.1.1.4'
Nd Nd -0.1943 3.0179 'International Tables Vol C Tables 4.2.6.8 and 6.1.1.4'

loop_
_geom_angle_atom_site_label_1
_geom_angle_atom_site_label_2
_geom_angle_atom_site_label_3
_geom_angle
_geom_angle_site_symmetry_1
_geom_angle_site_symmetry_3
O8 Nd1 O1 116.34(9) 1_554 .
O8 Nd1 O7 140.58(8) 1_554 2_767
O1 Nd1 O7 74.04(8) . 2_767
O8 Nd1 O4 72.66(8) 1_554 .
O1 Nd1 O4 72.55(8) . .
O7 Nd1 O4 75.36(8) 2_767 .
O8 Nd1 O4W 136.17(9) 1_554 .
O1 Nd1 O4W 98.09(9) . .
O7 Nd1 O4W 72.31(9) 2_767 .
O4 Nd1 O4W 147.67(9) . .
O8 Nd1 O4 74.97(8) 1_554 2_766
O1 Nd1 O4 130.28(8) . 2_766
O7 Nd1 O4 71.03(8) 2_767 2_766
O4 Nd1 O4 65.20(9) . 2_766
O4W Nd1 O4 103.63(9) . 2_766
O8 Nd1 O9 86.65(8) 1_554 2_757
O1 Nd1 O9 63.29(8) . 2_757
O7 Nd1 O9 128.21(8) 2_767 2_757
O4 Nd1 O9 115.06(8) . 2_757
O4W Nd1 O9 85.58(9) . 2_757
O4 Nd1 O9 160.74(8) 2_766 2_757
O8 Nd1 O5 77.99(9) 1_554 2_766
O1 Nd1 O5 165.67(9) . 2_766
O7 Nd1 O5 94.94(8) 2_767 2_766
O4 Nd1 O5 114.13(8) . 2_766
O4W Nd1 O5 69.36(9) . 2_766
O4 Nd1 O5 50.60(8) 2_766 2_766
O9 Nd1 O5 120.50(8) 2_757 2_766
O8 Nd1 O10 73.48(9) 1_554 2_757
O1 Nd1 O10 110.87(8) . 2_757
O7 Nd1 O10 141.50(9) 2_767 2_757
O4 Nd1 O10 143.14(8) . 2_757
O4W Nd1 O10 69.19(9) . 2_757
O4 Nd1 O10 118.56(8) 2_766 2_757
O9 Nd1 O10 48.58(8) 2_757 2_757
O5 Nd1 O10 71.98(8) 2_766 2_757
O8 Nd1 C2 73.80(9) 1_554 2_766
O1 Nd1 C2 154.10(9) . 2_766
O7 Nd1 C2 83.56(9) 2_767 2_766
O4 Nd1 C2 89.53(9) . 2_766
O4W Nd1 C2 87.06(10) . 2_766
O4 Nd1 C2 25.50(9) 2_766 2_766
O9 Nd1 C2 142.61(9) 2_757 2_766
O5 Nd1 C2 25.15(9) 2_766 2_766
O10 Nd1 C2 94.73(9) 2_757 2_766
O8 Nd1 C4 76.75(9) 1_554 2_757
O1 Nd1 C4 87.68(9) . 2_757
O7 Nd1 C4 142.61(9) 2_767 2_757
O4 Nd1 C4 130.27(9) . 2_757
O4W Nd1 C4 78.56(10) . 2_757
O4 Nd1 C4 140.06(9) 2_766 2_757
O9 Nd1 C4 24.53(9) 2_757 2_757
O5 Nd1 C4 96.23(9) 2_766 2_757
O10 Nd1 C4 24.29(8) 2_757 2_757
C2 Nd1 C4 118.21(9) 2_766 2_757
O6 Nd2 O2 100.66(8) 2_757 2_767
O6 Nd2 O6 64.55(10) 2_757 .
O2 Nd2 O6 80.90(8) 2_767 .
O6 Nd2 O3 151.16(8) 2_757 .
O2 Nd2 O3 107.99(8) 2_767 .
O6 Nd2 O3 122.74(8) . .
O6 Nd2 O2W 88.49(10) 2_757 .
O2 Nd2 O2W 149.89(9) 2_767 .
O6 Nd2 O2W 77.30(9) . .
O3 Nd2 O2W 68.33(9) . .
O6 Nd2 O1W 75.33(9) 2_757 .
O2 Nd2 O1W 138.54(9) 2_767 .
O6 Nd2 O1W 129.13(9) . .
O3 Nd2 O1W 80.96(9) . .
O2W Nd2 O1W 71.48(10) . .
O6 Nd2 O1 128.86(8) 2_757 .
O2 Nd2 O1 76.47(8) 2_767 .
O6 Nd2 O1 155.50(8) . .
O3 Nd2 O1 57.65(8) . .
O2W Nd2 O1 119.54(9) . .
O1W Nd2 O1 75.12(9) . .
O6 Nd2 O9 69.39(8) 2_757 2_757
O2 Nd2 O9 72.34(9) 2_767 2_757
O6 Nd2 O9 120.28(8) . 2_757
O3 Nd2 O9 116.11(8) . 2_757
O2W Nd2 O9 137.14(9) . 2_757
O1W Nd2 O9 67.66(9) . 2_757
O1 Nd2 O9 61.06(8) . 2_757
O6 Nd2 O7 118.71(7) 2_757 .
O2 Nd2 O7 76.08(8) 2_767 .
O6 Nd2 O7 54.40(7) . .
O3 Nd2 O7 72.63(7) . .
O2W Nd2 O7 74.39(9) . .
O1W Nd2 O7 142.64(9) . .
O1 Nd2 O7 110.14(7) . .
O9 Nd2 O7 148.38(8) 2_757 .
O6 Nd2 P1 148.24(6) 2_757 .
O2 Nd2 P1 93.48(6) 2_767 .
O6 Nd2 P1 146.54(6) . .
O3 Nd2 P1 28.63(6) . .
O2W Nd2 P1 93.37(7) . .
O1W Nd2 P1 75.27(7) . .
O1 Nd2 P1 29.06(6) . .
O9 Nd2 P1 88.46(6) 2_757 .
O7 Nd2 P1 92.17(5) . .
O6 Nd2 P2 90.95(6) 2_757 .
O2 Nd2 P2 79.18(6) 2_767 .
O6 Nd2 P2 26.79(6) . .
O3 Nd2 P2 97.49(6) . .
O2W Nd2 P2 71.98(7) . .
O1W Nd2 P2 141.14(7) . .
O1 Nd2 P2 136.27(6) . .
O9 Nd2 P2 141.04(6) 2_757 .
O7 Nd2 P2 27.76(5) . .
P1 Nd2 P2 119.75(2) . .
O6 Nd2 Nd2 32.95(6) 2_757 2_757
O2 Nd2 Nd2 90.69(6) 2_767 2_757
O6 Nd2 Nd2 31.61(6) . 2_757
O3 Nd2 Nd2 146.53(5) . 2_757
O2W Nd2 Nd2 81.51(7) . 2_757
O1W Nd2 Nd2 103.48(7) . 2_757
O1 Nd2 Nd2 155.81(6) . 2_757
O9 Nd2 Nd2 95.70(6) 2_757 2_757
O7 Nd2 Nd2 85.88(5) . 2_757
P1 Nd2 Nd2 174.842(18) . 2_757
P2 Nd2 Nd2 58.130(16) . 2_757
O2 P1 O3 114.97(14) . .
O2 P1 O1 112.41(14) . .
O3 P1 O1 105.43(14) . .
O2 P1 C1 107.87(16) . .
O3 P1 C1 106.30(15) . .
O1 P1 C1 109.62(16) . .
O2 P1 Nd2 134.20(11) . .
O3 P1 Nd2 51.29(10) . .
O1 P1 Nd2 54.23(9) . .
C1 P1 Nd2 117.91(12) . .
O8 P2 O7 116.79(14) . .
O8 P2 O6 111.64(14) . .
O7 P2 O6 105.49(14) . .
O8 P2 C3 106.56(16) . .
O7 P2 C3 108.64(16) . .
O6 P2 C3 107.37(16) . .
O8 P2 Nd2 136.99(11) . .
O7 P2 Nd2 59.37(10) . .
O6 P2 Nd2 46.49(9) . .
C3 P2 Nd2 115.14(12) . .
O10 C4 O9 119.2(3) . .
O10 C4 C3 121.2(3) . .
O9 C4 C3 119.6(3) . .
O10 C4 Nd1 64.33(19) . 2_757
O9 C4 Nd1 55.82(17) . 2_757
C3 C4 Nd1 169.2(3) . 2_757
P1 O1 Nd1 136.83(14) . .
P1 O1 Nd2 96.71(11) . .
Nd1 O1 Nd2 120.48(10) . .
P1 O3 Nd2 100.08(12) . .
P2 O6 Nd2 136.62(14) . 2_757
P2 O6 Nd2 106.72(12) . .
Nd2 O6 Nd2 115.45(9) 2_757 .
P2 O7 Nd1 138.83(15) . 2_767
P2 O7 Nd2 92.87(11) . .
Nd1 O7 Nd2 123.78(9) 2_767 .
P1 O2 Nd2 123.57(14) . 2_767
C2 O4 Nd1 144.9(2) . .
C2 O4 Nd1 95.3(2) . 2_766
Nd1 O4 Nd1 114.80(9) . 2_766
P2 O8 Nd1 139.56(14) . 1_556
Nd2 O1W H1W 118(4) . .
Nd2 O1W H2W 112(4) . .
H1W O1W H2W 105(5) . .
Nd2 O2W H3W 123(3) . .
Nd2 O2W H4W 127(4) . .
H3W O2W H4W 107(5) . .
C4 C3 P2 114.8(3) . .
C4 C3 H3A 108.6 . .
P2 C3 H3A 108.6 . .
C4 C3 H3B 108.6 . .
P2 C3 H3B 108.6 . .
H3A C3 H3B 107.5 . .
C2 C1 P1 114.7(3) . .
C2 C1 H1A 108.6 . .
P1 C1 H1A 108.6 . .
C2 C1 H1B 108.6 . .
P1 C1 H1B 108.6 . .
H1A C1 H1B 107.6 . .
O5 C2 O4 120.4(3) . .
O5 C2 C1 121.3(3) . .
O4 C2 C1 118.3(3) . .
O5 C2 Nd1 61.36(18) . 2_766
O4 C2 Nd1 59.23(17) . 2_766
C1 C2 Nd1 176.7(2) . 2_766
C2 O5 Nd1 93.5(2) . 2_766
C4 O9 Nd1 99.7(2) . 2_757
C4 O9 Nd2 144.8(2) . 2_757
Nd1 O9 Nd2 115.14(9) 2_757 2_757
C4 O10 Nd1 91.4(2) . 2_757
H5W O3W H6W 105(6) . .
Nd1 O4W H7W 107(4) . .

loop_
_geom_bond_atom_site_label_1
_geom_bond_atom_site_label_2
_geom_bond_distance
_geom_bond_site_symmetry_2
Nd1 O8 2.385(2) 1_554
Nd1 O1 2.412(2) .
Nd1 O7 2.447(2) 2_767
Nd1 O4 2.475(2) .
Nd1 O4W 2.506(3) .
Nd1 O4 2.544(2) 2_766
Nd1 O9 2.548(2) 2_757
Nd1 O5 2.592(3) 2_766
Nd1 O10 2.738(3) 2_757
Nd1 C2 2.948(3) 2_766
Nd1 C4 3.037(3) 2_757
Nd2 O6 2.391(2) 2_757
Nd2 O2 2.413(3) 2_767
Nd2 O6 2.481(2) .
Nd2 O3 2.485(2) .
Nd2 O2W 2.499(3) .
Nd2 O1W 2.501(3) .
Nd2 O1 2.561(2) .
Nd2 O9 2.567(2) 2_757
Nd2 O7 2.822(2) .
Nd2 P1 3.1348(9) .
Nd2 P2 3.2756(9) .
P1 O2 1.515(3) .
P1 O3 1.525(2) .
P1 O1 1.533(3) .
P1 C1 1.806(4) .
P2 O8 1.525(3) .
P2 O7 1.528(3) .
P2 O6 1.541(3) .
P2 C3 1.814(4) .
C4 O10 1.249(4) .
C4 O9 1.279(4) .
C4 C3 1.510(5) .
C4 Nd1 3.037(3) 2_757
O6 Nd2 2.391(2) 2_757
O7 Nd1 2.447(2) 2_767
O2 Nd2 2.413(3) 2_767
O4 C2 1.275(4) .
O4 Nd1 2.544(2) 2_766
O8 Nd1 2.385(2) 1_556
O1W H1W 0.83(6) .
O1W H2W 0.78(6) .
O2W H3W 0.84(6) .
O2W H4W 0.72(5) .
C3 H3A 0.9900 .
C3 H3B 0.9900 .
C1 C2 1.494(5) .
C1 H1A 0.9900 .
C1 H1B 0.9900 .
C2 O5 1.256(4) .
C2 Nd1 2.948(3) 2_766
O5 Nd1 2.592(3) 2_766
O9 Nd1 2.548(2) 2_757
O9 Nd2 2.567(2) 2_757
O10 Nd1 2.738(3) 2_757
O3W H5W 0.80(6) .
O3W H6W 0.88(6) .
O4W H7W 0.70(5) .
